data_4037881
loop_
_publ_author_name
'Lei, Lu'
'Yao, Yi-Yun'
'Jiang, Li-Juan'
'Lu, Xiuqiang'
'Liang, Cui'
'Mo, Dong-Liang'

_publ_section_title
;
 Synthesis of Furo[3,2-b]quinolines and Furo[2,3-b:4,5-b']diquinolines
 through [4+2] Cycloaddition of Aza-o-Quinone Methides and Furans.
;
_journal_name_full 'The Journal of organic chemistry'
_journal_paper_doi 10.1021/acs.joc.9b02953
_journal_year 2020
_chemical_formula_moiety 'C28 H27 Cl N2 O4 S2'
_chemical_formula_sum 'C28 H27 Cl N2 O4 S2'
_chemical_formula_weight 555.08
_space_group_crystal_system monoclinic
_space_group_IT_number 14
_space_group_name_Hall '-P 2ybc'
_space_group_name_H-M_alt 'P 1 21/c 1'
_atom_sites_solution_hydrogens mixed
_atom_sites_solution_primary direct
_audit_creation_date 2019-07-03
_audit_creation_method
;
Olex2 1.2
(compiled 2018.05.29 svn.r3508 for OlexSys, GUI svn.r5506)
;
_cell_angle_alpha 90
_cell_angle_beta 92.594(7)
_cell_angle_gamma 90
_cell_formula_units_Z 4
_cell_length_a 8.350(4)
_cell_length_b 11.844(5)
_cell_length_c 27.870(13)
_cell_measurement_reflns_used 9874
_cell_measurement_temperature 296(2)
_cell_measurement_theta_max 26.19
_cell_measurement_theta_min 2.44
_cell_volume 2753(2)
_computing_cell_refinement 'SAINT v8.27A (Bruker, 2012)'
_computing_data_reduction 'SAINT v8.27A (Bruker, 2012)'
_computing_molecular_graphics 'Olex2 (Dolomanov et al., 2009)'
_computing_publication_material 'Olex2 (Dolomanov et al., 2009)'
_computing_structure_refinement 'ShelXL (Sheldrick, 2015)'
_computing_structure_solution 'ShelXS (Sheldrick, 2008)'
_diffrn_ambient_temperature 296.15
_diffrn_measured_fraction_theta_full 0.999
_diffrn_measured_fraction_theta_max 0.987
_diffrn_measurement_device_type 'Bruker APEX-II CCD'
_diffrn_measurement_method '\f and \w scans'
_diffrn_radiation_monochromator graphite
_diffrn_radiation_type MoK\a
_diffrn_radiation_wavelength 0.71073
_diffrn_reflns_av_R_equivalents 0.0372
_diffrn_reflns_av_unetI/netI 0.0263
_diffrn_reflns_Laue_measured_fraction_full 0.999
_diffrn_reflns_Laue_measured_fraction_max 0.987
_diffrn_reflns_limit_h_max 10
_diffrn_reflns_limit_h_min -10
_diffrn_reflns_limit_k_max 15
_diffrn_reflns_limit_k_min -15
_diffrn_reflns_limit_l_max 36
_diffrn_reflns_limit_l_min -35
_diffrn_reflns_number 35145
_diffrn_reflns_point_group_measured_fraction_full 0.999
_diffrn_reflns_point_group_measured_fraction_max 0.987
_diffrn_reflns_theta_full 25.242
_diffrn_reflns_theta_max 27.593
_diffrn_reflns_theta_min 1.463
_diffrn_standards_number 0
_exptl_absorpt_coefficient_mu 0.327
_exptl_absorpt_correction_type none
_exptl_crystal_colour white
_exptl_crystal_density_diffrn 1.339
_exptl_crystal_description block
_exptl_crystal_F_000 1160
_refine_diff_density_max 1.287
_refine_diff_density_min -1.338
_refine_diff_density_rms 0.065
_refine_ls_extinction_method none
_refine_ls_goodness_of_fit_ref 1.036
_refine_ls_hydrogen_treatment constr
_refine_ls_matrix_type full
_refine_ls_number_parameters 336
_refine_ls_number_reflns 6303
_refine_ls_number_restraints 0
_refine_ls_restrained_S_all 1.036
_refine_ls_R_factor_all 0.0828
_refine_ls_R_factor_gt 0.0667
_refine_ls_shift/su_max 0.000
_refine_ls_shift/su_mean 0.000
_refine_ls_structure_factor_coef Fsqd
_refine_ls_weighting_details 'w=1/[\s^2^(Fo^2^)+(0.1067P)^2^+2.7820P] where P=(Fo^2^+2Fc^2^)/3'
_refine_ls_weighting_scheme calc
_refine_ls_wR_factor_gt 0.1944
_refine_ls_wR_factor_ref 0.2095
_reflns_Friedel_coverage 0.000
_reflns_number_gt 4907
_reflns_number_total 6303
_reflns_threshold_expression 'I > 2\s(I)'
_cod_data_source_file jo9b02953_si_007.cif
_cod_data_source_block 6
_cod_original_cell_volume 2754(2)
_cod_database_code 4037881
_shelx_shelxl_version_number 2014/7
_shelx_space_group_comment
;
The symmetry employed for this shelxl refinement is uniquely defined
by the following loop, which should always be used as a source of
symmetry information in preference to the above space-group names.
They are only intended as comments.
;
_olex2_refinement_description
;
1. Fixed Uiso
 At 1.2 times of:
  All C(H) groups, All C(H,H) groups, All N(H) groups
 At 1.5 times of:
  All C(H,H,H) groups
2.a Riding coordinates:
 N0AA(H0AA)
2.b Secondary CH2 refined with riding coordinates:
 C4BA(H4BA,H4BB), C32(H32A,H32B)
2.c Aromatic/amide H refined with riding coordinates:
 C8BA(H8BA), C4AA(H4AA), C5AA(H5AA), C7AA(H7AA), C8AA(H8AA), C9AA(H9AA),
 C1BA(H1BA), C21(H21), C22(H22), C23(H23), C27(H27), C29(H29), C31(H31),
 C33(H33), C34(H34), C37(H37)
2.d Idealised Me refined as rotating group:
 C26(H26A,H26B,H26C), C35(H35A,H35B,H35C)
;
_olex2_submission_special_instructions 'No special instructions were received'

loop_
_space_group_symop_operation_xyz
'x, y, z'
'-x, y+1/2, -z+1/2'
'-x, -y, -z'
'x, -y-1/2, z-1/2'

loop_
_atom_site_label
_atom_site_type_symbol
_atom_site_fract_x
_atom_site_fract_y
_atom_site_fract_z
_atom_site_U_iso_or_equiv
_atom_site_adp_type
_atom_site_occupancy
_atom_site_site_symmetry_order
_atom_site_calc_flag
_atom_site_refinement_flags_posn
S1 S 0.11580(8) 0.65278(6) 0.38812(3) 0.0475(2) Uani 1 1 d .
S2 S -0.20436(9) 0.96495(6) 0.32118(3) 0.0492(2) Uani 1 1 d .
N0AA N -0.0205(3) 0.7429(2) 0.40407(9) 0.0449(5) Uani 1 1 d .
H0AA H 0.0248 0.8001 0.4180 0.054 Uiso 1 1 d R
N0BA N -0.3124(3) 0.91053(19) 0.36304(9) 0.0440(5) Uani 1 1 d .
O2BA O 0.1775(3) 0.5936(2) 0.42956(9) 0.0628(6) Uani 1 1 d .
C3BA C -0.3116(3) 0.7326(2) 0.41050(9) 0.0383(5) Uani 1 1 d .
C4BA C -0.3404(3) 0.7864(2) 0.36178(10) 0.0387(6) Uani 1 1 d .
H4BA H -0.2697 0.7521 0.3393 0.046 Uiso 1 1 calc R
H4BB H -0.4500 0.7718 0.3504 0.046 Uiso 1 1 calc R
O5BA O 0.2214(2) 0.7181(2) 0.36018(9) 0.0588(6) Uani 1 1 d .
C6BA C -0.1477(4) 0.4027(3) 0.28936(12) 0.0502(7) Uani 1 1 d .
O7BA O -0.0603(3) 0.8987(2) 0.32191(9) 0.0629(6) Uani 1 1 d .
C8BA C -0.0280(4) 0.5854(2) 0.30338(11) 0.0479(7) Uani 1 1 d .
H8BA H -0.0020 0.6567 0.2922 0.057 Uiso 1 1 calc R
C1AA C -0.1573(3) 0.7089(2) 0.42964(10) 0.0409(6) Uani 1 1 d .
C2AA C -0.3007(4) 0.9443(3) 0.26436(11) 0.0469(7) Uani 1 1 d .
C3AA C -0.4323(4) 0.9786(2) 0.38504(11) 0.0473(7) Uani 1 1 d .
C4AA C -0.4045(4) 1.0256(3) 0.24495(13) 0.0541(8) Uani 1 1 d .
H4AA H -0.4303 1.0888 0.2628 0.065 Uiso 1 1 calc R
C5AA C -0.4423(4) 0.7026(3) 0.43685(11) 0.0491(7) Uani 1 1 d .
H5AA H -0.5451 0.7209 0.4251 0.059 Uiso 1 1 calc R
O6AA O -0.1953(3) 1.0833(2) 0.33041(10) 0.0697(7) Uani 1 1 d .
C7AA C -0.4689(4) 1.0114(3) 0.19878(13) 0.0610(9) Uani 1 1 d .
H7AA H -0.5375 1.0664 0.1858 0.073 Uiso 1 1 calc R
C8AA C -0.4228(4) 0.6460(3) 0.48017(12) 0.0579(8) Uani 1 1 d .
H8AA H -0.5117 0.6257 0.4972 0.070 Uiso 1 1 calc R
C9AA C -0.1377(4) 0.6539(3) 0.47344(11) 0.0548(8) Uani 1 1 d .
H9AA H -0.0352 0.6396 0.4865 0.066 Uiso 1 1 calc R
C1BA C -0.1087(4) 0.5101(3) 0.27365(12) 0.0512(7) Uani 1 1 d .
H1BA H -0.1378 0.5314 0.2423 0.061 Uiso 1 1 calc R
C21 C -0.1046(4) 0.3732(3) 0.33637(13) 0.0581(8) Uani 1 1 d .
H21 H -0.1303 0.3017 0.3475 0.070 Uiso 1 1 calc R
C22 C -0.2707(5) 0.6200(3) 0.49789(12) 0.0605(9) Uani 1 1 d .
H22 H -0.2570 0.5795 0.5264 0.073 Uiso 1 1 calc R
C23 C -0.0237(4) 0.4483(3) 0.36723(13) 0.0557(8) Uani 1 1 d .
H23 H 0.0041 0.4277 0.3987 0.067 Uiso 1 1 calc R
C24 C -0.3909(5) 1.0387(3) 0.42673(14) 0.0652(9) Uani 1 1 d .
C25 C -0.4344(4) 0.9182(4) 0.17132(12) 0.0614(9) Uani 1 1 d .
C26 C -0.2352(5) 0.3210(3) 0.25628(14) 0.0646(9) Uani 1 1 d .
H26A H -0.3476 0.3385 0.2548 0.097 Uiso 1 1 calc GR
H26B H -0.2196 0.2455 0.2681 0.097 Uiso 1 1 calc GR
H26C H -0.1944 0.3268 0.2247 0.097 Uiso 1 1 calc GR
C27 C -0.5879(4) 0.9800(3) 0.36542(14) 0.0615(9) Uani 1 1 d .
H27 H -0.6137 0.9391 0.3377 0.074 Uiso 1 1 calc R
C29 C -0.2654(4) 0.8496(3) 0.23778(13) 0.0623(9) Uani 1 1 d .
H29 H -0.1962 0.7948 0.2506 0.075 Uiso 1 1 calc R
C31 C -0.3338(5) 0.8370(4) 0.19196(14) 0.0720(10) Uani 1 1 d .
H31 H -0.3117 0.7723 0.1746 0.086 Uiso 1 1 calc R
C32 C -0.2240(7) 1.0331(4) 0.44881(18) 0.0934(15) Uani 1 1 d .
H32A H -0.1560 0.9962 0.4262 0.112 Uiso 1 1 calc R
H32B H -0.2255 0.9858 0.4772 0.112 Uiso 1 1 calc R
C33 C -0.5121(7) 1.1003(4) 0.44734(19) 0.0928(15) Uani 1 1 d .
H33 H -0.4882 1.1405 0.4754 0.111 Uiso 1 1 calc R
C34 C -0.7050(5) 1.0423(4) 0.38703(19) 0.0821(12) Uani 1 1 d .
H34 H -0.8098 1.0426 0.3742 0.099 Uiso 1 1 calc R
C35 C -0.4992(6) 0.9049(5) 0.11993(14) 0.0923(15) Uani 1 1 d .
H35A H -0.5762 0.8447 0.1182 0.138 Uiso 1 1 calc GR
H35B H -0.4127 0.8877 0.0996 0.138 Uiso 1 1 calc GR
H35C H -0.5498 0.9740 0.1094 0.138 Uiso 1 1 calc GR
C37 C -0.6643(7) 1.1036(4) 0.4277(2) 0.0944(15) Uani 1 1 d .
H37 H -0.7412 1.1477 0.4419 0.113 Uiso 1 1 calc R
C0AA C 0.0146(3) 0.5544(2) 0.35019(11) 0.0446(6) Uani 1 1 d .
Cl1 Cl -0.1413(3) 1.1566(2) 0.46433(17) 0.289(3) Uani 1 1 d .

loop_
_atom_site_aniso_label
_atom_site_aniso_U_11
_atom_site_aniso_U_22
_atom_site_aniso_U_33
_atom_site_aniso_U_23
_atom_site_aniso_U_13
_atom_site_aniso_U_12
S1 0.0326(3) 0.0484(4) 0.0607(5) 0.0106(3) -0.0061(3) -0.0016(3)
S2 0.0472(4) 0.0467(4) 0.0531(4) 0.0143(3) -0.0033(3) -0.0107(3)
N0AA 0.0392(12) 0.0406(12) 0.0540(14) 0.0034(10) -0.0071(10) -0.0053(9)
N0BA 0.0518(13) 0.0340(11) 0.0460(13) 0.0045(9) 0.0005(10) -0.0067(10)
O2BA 0.0475(12) 0.0662(15) 0.0731(15) 0.0188(12) -0.0161(11) 0.0046(11)
C3BA 0.0439(13) 0.0310(12) 0.0395(13) -0.0003(10) -0.0029(10) -0.0069(10)
C4BA 0.0405(13) 0.0337(12) 0.0413(13) -0.0002(10) -0.0040(11) -0.0061(10)
O5BA 0.0355(10) 0.0627(14) 0.0778(16) 0.0135(12) 0.0008(10) -0.0090(10)
C6BA 0.0457(15) 0.0422(15) 0.0639(19) -0.0039(13) 0.0135(14) 0.0028(12)
O7BA 0.0413(11) 0.0808(16) 0.0664(15) 0.0265(13) -0.0001(10) -0.0022(11)
C8BA 0.0457(15) 0.0393(14) 0.0591(18) 0.0082(13) 0.0068(13) 0.0015(12)
C1AA 0.0459(14) 0.0343(13) 0.0419(14) -0.0004(10) -0.0030(11) -0.0034(11)
C2AA 0.0431(15) 0.0504(16) 0.0474(15) 0.0135(12) 0.0033(12) -0.0032(12)
C3AA 0.0560(17) 0.0351(13) 0.0506(16) 0.0020(12) 0.0006(13) -0.0038(12)
C4AA 0.0534(17) 0.0430(16) 0.066(2) 0.0128(14) -0.0006(15) -0.0016(13)
C5AA 0.0452(15) 0.0481(16) 0.0540(17) 0.0045(13) 0.0020(13) -0.0067(12)
O6AA 0.0897(18) 0.0474(13) 0.0708(15) 0.0143(11) -0.0096(13) -0.0272(12)
C7AA 0.0530(18) 0.068(2) 0.062(2) 0.0268(17) -0.0053(15) -0.0036(16)
C8AA 0.065(2) 0.0544(18) 0.0553(19) 0.0100(14) 0.0146(16) -0.0069(15)
C9AA 0.0590(18) 0.0565(19) 0.0481(17) 0.0077(14) -0.0064(14) 0.0048(15)
C1BA 0.0524(17) 0.0474(16) 0.0543(17) 0.0019(13) 0.0084(14) 0.0041(13)
C21 0.064(2) 0.0407(15) 0.070(2) 0.0072(14) 0.0075(16) -0.0069(14)
C22 0.079(2) 0.060(2) 0.0433(16) 0.0142(14) 0.0085(15) 0.0035(17)
C23 0.0596(19) 0.0471(17) 0.0601(19) 0.0131(14) 0.0016(15) -0.0019(14)
C24 0.086(3) 0.0475(18) 0.061(2) -0.0109(15) 0.0000(18) -0.0029(17)
C25 0.0508(18) 0.088(3) 0.0465(17) 0.0118(17) 0.0106(14) -0.0049(17)
C26 0.068(2) 0.0503(18) 0.076(2) -0.0145(17) 0.0099(18) -0.0031(16)
C27 0.0578(19) 0.0546(19) 0.072(2) -0.0019(16) -0.0016(17) -0.0009(15)
C29 0.062(2) 0.069(2) 0.0564(19) 0.0052(16) 0.0052(16) 0.0199(17)
C31 0.073(2) 0.088(3) 0.056(2) -0.0049(19) 0.0142(18) 0.015(2)
C32 0.111(4) 0.088(3) 0.079(3) -0.025(2) -0.027(3) -0.015(3)
C33 0.125(4) 0.068(3) 0.087(3) -0.026(2) 0.020(3) 0.006(3)
C34 0.064(2) 0.076(3) 0.107(4) 0.003(3) 0.011(2) 0.010(2)
C35 0.080(3) 0.148(5) 0.049(2) 0.008(2) 0.0015(19) -0.003(3)
C37 0.097(4) 0.072(3) 0.116(4) -0.009(3) 0.033(3) 0.020(3)
C0AA 0.0344(13) 0.0406(14) 0.0590(17) 0.0069(12) 0.0045(12) 0.0035(11)
Cl1 0.170(2) 0.181(2) 0.504(7) -0.186(3) -0.107(3) -0.0237(18)

loop_
_atom_type_symbol
_atom_type_description
_atom_type_scat_dispersion_real
_atom_type_scat_dispersion_imag
_atom_type_scat_source
C C 0.0033 0.0016 'International Tables Vol C Tables 4.2.6.8 and 6.1.1.4'
H H 0.0000 0.0000 'International Tables Vol C Tables 4.2.6.8 and 6.1.1.4'
Cl Cl 0.1484 0.1585 'International Tables Vol C Tables 4.2.6.8 and 6.1.1.4'
N N 0.0061 0.0033 'International Tables Vol C Tables 4.2.6.8 and 6.1.1.4'
O O 0.0106 0.0060 'International Tables Vol C Tables 4.2.6.8 and 6.1.1.4'
S S 0.1246 0.1234 'International Tables Vol C Tables 4.2.6.8 and 6.1.1.4'

loop_
_geom_angle_atom_site_label_1
_geom_angle_atom_site_label_2
_geom_angle_atom_site_label_3
_geom_angle
N0AA S1 C0AA 105.86(13)
O2BA S1 N0AA 109.28(15)
O2BA S1 O5BA 119.84(14)
O2BA S1 C0AA 107.85(15)
O5BA S1 N0AA 104.41(14)
O5BA S1 C0AA 108.77(15)
N0BA S2 C2AA 109.99(13)
O7BA S2 N0BA 105.24(13)
O7BA S2 C2AA 106.57(16)
O6AA S2 N0BA 106.53(15)
O6AA S2 O7BA 119.79(17)
O6AA S2 C2AA 108.49(15)
C1AA N0AA S1 122.18(19)
C4BA N0BA S2 117.56(19)
C3AA N0BA S2 119.82(19)
C3AA N0BA C4BA 116.7(2)
C1AA C3BA C4BA 122.2(2)
C5AA C3BA C4BA 119.1(3)
C5AA C3BA C1AA 118.6(3)
N0BA C4BA C3BA 112.2(2)
C1BA C6BA C26 120.7(3)
C21 C6BA C1BA 118.3(3)
C21 C6BA C26 121.0(3)
C1BA C8BA C0AA 119.6(3)
C3BA C1AA N0AA 119.7(2)
C9AA C1AA N0AA 120.4(3)
C9AA C1AA C3BA 119.9(3)
C4AA C2AA S2 120.4(3)
C29 C2AA S2 119.7(2)
C29 C2AA C4AA 119.8(3)
C24 C3AA N0BA 119.3(3)
C27 C3AA N0BA 119.7(3)
C27 C3AA C24 121.0(3)
C7AA C4AA C2AA 119.2(3)
C8AA C5AA C3BA 121.4(3)
C25 C7AA C4AA 122.1(3)
C22 C8AA C5AA 119.5(3)
C1AA C9AA C22 120.2(3)
C8BA C1BA C6BA 121.4(3)
C6BA C21 C23 121.4(3)
C8AA C22 C9AA 120.3(3)
C0AA C23 C21 118.8(3)
C3AA C24 C32 120.7(4)
C33 C24 C3AA 117.0(4)
C33 C24 C32 122.2(4)
C7AA C25 C31 117.6(3)
C7AA C25 C35 122.1(4)
C31 C25 C35 120.3(4)
C34 C27 C3AA 120.2(4)
C2AA C29 C31 119.6(3)
C29 C31 C25 121.7(4)
C24 C32 Cl1 115.8(4)
C37 C33 C24 122.1(4)
C37 C34 C27 119.1(4)
C33 C37 C34 120.5(4)
C8BA C0AA S1 119.0(2)
C23 C0AA S1 120.4(3)
C23 C0AA C8BA 120.6(3)

loop_
_geom_bond_atom_site_label_1
_geom_bond_atom_site_label_2
_geom_bond_distance
S1 N0AA 1.637(3)
S1 O2BA 1.427(2)
S1 O5BA 1.430(2)
S1 C0AA 1.763(3)
S2 N0BA 1.639(2)
S2 O7BA 1.435(3)
S2 C2AA 1.761(3)
S2 O6AA 1.426(3)
N0AA C1AA 1.431(4)
N0BA C4BA 1.489(3)
N0BA C3AA 1.444(4)
C3BA C4BA 1.509(4)
C3BA C1AA 1.401(4)
C3BA C5AA 1.389(4)
C6BA C1BA 1.388(4)
C6BA C21 1.388(5)
C6BA C26 1.503(5)
C8BA C1BA 1.373(5)
C8BA C0AA 1.386(4)
C1AA C9AA 1.387(4)
C2AA C4AA 1.389(4)
C2AA C29 1.383(5)
C3AA C24 1.393(5)
C3AA C27 1.387(5)
C4AA C7AA 1.382(5)
C5AA C8AA 1.384(4)
C7AA C25 1.381(6)
C8AA C22 1.376(5)
C9AA C22 1.389(5)
C21 C23 1.391(5)
C23 C0AA 1.386(4)
C24 C32 1.499(6)
C24 C33 1.392(6)
C25 C31 1.384(6)
C25 C35 1.516(5)
C27 C34 1.384(5)
C29 C31 1.383(5)
C32 Cl1 1.666(5)
C33 C37 1.361(7)
C34 C37 1.376(7)
